data_1548856
loop_
_publ_author_name
'Sun, Xianglang'
'Xue, Qifan'
'Zhu, Zonglong'
'Xiao, Qi'
'Jiang, Kui'
'Yip, Hin-Lap'
'Yan, He'
'Li, Zhong'an'

_publ_section_title
;
 Fluoranthene-based dopant-free hole transporting materials for efficient
 perovskite solar cells.
;
_journal_issue 10
_journal_name_full 'Chemical science'
_journal_page_first 2698
_journal_page_last 2704
_journal_paper_doi 10.1039/c7sc05484j
_journal_volume 9
_journal_year 2018
_chemical_formula_sum 'C44 H36 N2'
_chemical_formula_weight 592.75
_space_group_crystal_system monoclinic
_space_group_IT_number 14
_space_group_name_Hall '-P 2ybc'
_space_group_name_H-M_alt 'P 1 21/c 1'
_symmetry_space_group_name_Hall '-P 2ybc'
_symmetry_space_group_name_H-M 'P 1 21/c 1'
_atom_sites_solution_hydrogens geom
_audit_creation_method SHELXL-2014/7
_audit_update_record
;
2017-12-05 deposited with the CCDC.
2018-02-02 downloaded from the CCDC.
;
_cell_angle_alpha 90
_cell_angle_beta 97.361(4)
_cell_angle_gamma 90
_cell_formula_units_Z 2
_cell_length_a 8.6947(17)
_cell_length_b 17.563(4)
_cell_length_c 10.737(2)
_cell_measurement_reflns_used 1334
_cell_measurement_temperature 100(2)
_cell_measurement_theta_max 21.23
_cell_measurement_theta_min 2.24
_cell_volume 1626.1(6)
_computing_cell_refinement 'Bruker SAINT'
_computing_data_collection 'Bruker APEX2'
_computing_data_reduction 'Bruker SAINT'
_computing_molecular_graphics 'Bruker SHELXTL'
_computing_publication_material 'Bruker SHELXTL'
_computing_structure_refinement 'SHELXL-2014/7 (Sheldrick, 2014)'
_computing_structure_solution 'SHELXS-97 (Sheldrick, 2008)'
_diffrn_ambient_temperature 100(2)
_diffrn_measured_fraction_theta_full 0.987
_diffrn_measured_fraction_theta_max 0.987
_diffrn_measurement_device_type 'Bruker APEX-II CCD'
_diffrn_measurement_method '\f and \w scans'
_diffrn_radiation_type MoK\a
_diffrn_radiation_wavelength 0.71073
_diffrn_reflns_av_R_equivalents 0.1081
_diffrn_reflns_av_unetI/netI 0.0870
_diffrn_reflns_Laue_measured_fraction_full 0.987
_diffrn_reflns_Laue_measured_fraction_max 0.987
_diffrn_reflns_limit_h_max 8
_diffrn_reflns_limit_h_min -10
_diffrn_reflns_limit_k_max 20
_diffrn_reflns_limit_k_min -20
_diffrn_reflns_limit_l_max 12
_diffrn_reflns_limit_l_min -12
_diffrn_reflns_number 11461
_diffrn_reflns_point_group_measured_fraction_full 0.987
_diffrn_reflns_point_group_measured_fraction_max 0.987
_diffrn_reflns_theta_full 24.996
_diffrn_reflns_theta_max 24.996
_diffrn_reflns_theta_min 2.237
_exptl_absorpt_coefficient_mu 0.070
_exptl_absorpt_correction_type none
_exptl_crystal_colour red
_exptl_crystal_density_diffrn 1.211
_exptl_crystal_description needle
_exptl_crystal_F_000 628
_exptl_crystal_size_max 0.060
_exptl_crystal_size_mid 0.030
_exptl_crystal_size_min 0.020
_refine_diff_density_max 1.039
_refine_diff_density_min -0.543
_refine_diff_density_rms 0.076
_refine_ls_extinction_coef 0.009(6)
_refine_ls_extinction_expression Fc^*^=kFc[1+0.001xFc^2^\l^3^/sin(2\q)]^-1/4^
_refine_ls_extinction_method 'SHELXL-2014/7 (Sheldrick 2014'
_refine_ls_goodness_of_fit_ref 1.115
_refine_ls_hydrogen_treatment constr
_refine_ls_matrix_type full
_refine_ls_number_parameters 259
_refine_ls_number_reflns 2832
_refine_ls_number_restraints 69
_refine_ls_restrained_S_all 1.148
_refine_ls_R_factor_all 0.1702
_refine_ls_R_factor_gt 0.1127
_refine_ls_shift/su_max 0.000
_refine_ls_shift/su_mean 0.000
_refine_ls_structure_factor_coef Fsqd
_refine_ls_weighting_details 'w=1/[\s^2^(Fo^2^)+(0.2000P)^2^] where P=(Fo^2^+2Fc^2^)/3'
_refine_ls_weighting_scheme calc
_refine_ls_wR_factor_gt 0.3160
_refine_ls_wR_factor_ref 0.3594
_reflns_Friedel_coverage 0.000
_reflns_number_gt 1499
_reflns_number_total 2832
_reflns_threshold_expression 'I > 2\s(I)'
_cod_data_source_file c7sc05484j2.cif
_cod_data_source_block mo_171030a_0m
_cod_depositor_comments 'Adding full bibliography for 1548856--1548858.cif.'
_cod_database_code 1548856
_shelx_shelxl_version_number 2014/7
_shelx_space_group_comment
; 
The symmetry employed for this shelxl refinement is uniquely defined 
by the following loop, which should always be used as a source of 
symmetry information in preference to the above space-group names. 
They are only intended as comments. 
;
_shelx_estimated_absorpt_t_min 0.996
_shelx_estimated_absorpt_t_max 0.999

loop_
_space_group_symop_operation_xyz
'x, y, z'
'-x, y+1/2, -z+1/2'
'-x, -y, -z'
'x, -y-1/2, z-1/2'

loop_
_atom_site_label
_atom_site_type_symbol
_atom_site_fract_x
_atom_site_fract_y
_atom_site_fract_z
_atom_site_U_iso_or_equiv
_atom_site_adp_type
_atom_site_occupancy
_atom_site_site_symmetry_order
_atom_site_calc_flag
_atom_site_refinement_flags_posn
_atom_site_refinement_flags_adp
_atom_site_refinement_flags_occupancy
_atom_site_disorder_assembly
_atom_site_disorder_group
C1 C 0.2475(6) 0.4962(3) 0.9398(7) 0.082(2) Uani 1 1 d . . . . .
H1A H 0.2000 0.4778 0.8576 0.123 Uiso 1 1 calc R U . . .
H1B H 0.1662 0.5132 0.9887 0.123 Uiso 1 1 calc R U . . .
H1C H 0.3070 0.4550 0.9846 0.123 Uiso 1 1 calc R U . . .
C2 C 0.3543(5) 0.5620(3) 0.9220(5) 0.0562(14) Uani 1 1 d . . . . .
C3 C 0.4240(6) 0.5685(3) 0.8138(5) 0.0604(14) Uani 1 1 d . . . . .
H3 H 0.4060 0.5303 0.7510 0.072 Uiso 1 1 calc R U . . .
C4 C 0.5186(6) 0.6290(3) 0.7949(5) 0.0572(13) Uani 1 1 d . . . . .
H4 H 0.5641 0.6325 0.7192 0.069 Uiso 1 1 calc R U . . .
C5 C 0.5481(5) 0.6852(3) 0.8865(4) 0.0507(13) Uani 1 1 d . . . . .
C6 C 0.4828(5) 0.6780(3) 0.9957(4) 0.0521(13) Uani 1 1 d . . . . .
H6 H 0.5038 0.7150 1.0601 0.062 Uiso 1 1 calc R U . . .
C7 C 0.3871(5) 0.6177(3) 1.0122(5) 0.0548(13) Uani 1 1 d . . . . .
H7 H 0.3421 0.6141 1.0881 0.066 Uiso 1 1 calc R U . . .
C8 C 0.7757(6) 0.7406(3) 0.8052(5) 0.0555(14) Uani 1 1 d . . . . .
C9 C 0.8708(6) 0.6777(3) 0.8284(5) 0.0594(14) Uani 1 1 d . . . . .
H9 H 0.8477 0.6405 0.8874 0.071 Uiso 1 1 calc R U . . .
C10 C 0.9990(6) 0.6688(3) 0.7663(5) 0.0668(16) Uani 1 1 d . . . . .
H10 H 1.0625 0.6250 0.7818 0.080 Uiso 1 1 calc R U . . .
C11 C 1.0361(6) 0.7234(4) 0.6812(5) 0.0727(17) Uani 1 1 d . . . . .
C12 C 0.9449(7) 0.7866(3) 0.6648(6) 0.0742(17) Uani 1 1 d . . . . .
H12 H 0.9717 0.8257 0.6103 0.089 Uiso 1 1 calc R U . . .
C13 C 0.8155(6) 0.7955(3) 0.7245(5) 0.0605(14) Uani 1 1 d . . . . .
H13 H 0.7533 0.8399 0.7098 0.073 Uiso 1 1 calc R U . . .
C14 C 1.1730(8) 0.7094(4) 0.6057(7) 0.104(2) Uani 1 1 d . . . . .
H14A H 1.1722 0.7481 0.5400 0.155 Uiso 1 1 calc R U . . .
H14B H 1.1629 0.6587 0.5672 0.155 Uiso 1 1 calc R U . . .
H14C H 1.2708 0.7123 0.6621 0.155 Uiso 1 1 calc R U . . .
C15 C 0.6240(7) 0.8269(3) 0.9112(7) 0.060(4) Uani 0.5 1 d G . P A -1
C16 C 0.7644(6) 0.8556(4) 0.9688(7) 0.062(3) Uani 0.5 1 d G U P A -1
H16 H 0.8563 0.8262 0.9705 0.075 Uiso 0.5 1 calc R U P A -1
C17 C 0.7702(5) 0.9273(4) 1.0240(6) 0.054(2) Uani 0.5 1 d G U P A -1
H17 H 0.8661 0.9469 1.0633 0.065 Uiso 0.5 1 calc R U P A -1
C18 C 0.6357(6) 0.9703(3) 1.0215(7) 0.053(4) Uani 0.5 1 d G U P A -1
C19 C 0.4953(6) 0.9416(3) 0.9640(7) 0.037(3) Uani 0.5 1 d DG U P A -1
C20 C 0.4895(6) 0.8699(3) 0.9088(6) 0.049(2) Uani 0.5 1 d DG U P A -1
C21 C 0.3497(8) 0.8437(5) 0.8449(15) 0.103(6) Uani 0.5 1 d D U P A -1
H21 H 0.3444 0.7947 0.8074 0.124 Uiso 0.5 1 calc R U P A -1
C22 C 0.2180(8) 0.8895(6) 0.8361(16) 0.134(6) Uani 0.5 1 d D U P A -1
H22 H 0.1237 0.8717 0.7910 0.161 Uiso 0.5 1 calc R U P A -1
C23 C 0.2228(6) 0.9609(4) 0.8925(10) 0.079(3) Uani 0.5 1 d D U P A -1
H23 H 0.1313 0.9909 0.8870 0.095 Uiso 0.5 1 calc R U P A -1
C24 C 0.3602(7) 0.9888(4) 0.9569(9) 0.053(4) Uani 0.5 1 d D . P A -1
C25 C 0.3463(5) 1.1214(4) 1.0408(6) 0.044(2) Uani 0.5 1 d G . P A -1
H25 H 0.2382 1.1264 1.0142 0.053 Uiso 0.5 1 calc R U P A -1
C26 C 0.4286(8) 1.1817(3) 1.1009(7) 0.065(4) Uani 0.5 1 d G . P A -1
C27 C 0.5867(8) 1.1744(3) 1.1397(7) 0.053(3) Uani 0.5 1 d G . P A -1
H27 H 0.6430 1.2156 1.1809 0.064 Uiso 0.5 1 calc R U P A -1
C28 C 0.6624(5) 1.1069(3) 1.1184(6) 0.045(2) Uani 0.5 1 d G . P A -1
H28 H 0.7704 1.1019 1.1449 0.055 Uiso 0.5 1 calc R U P A -1
C29 C 0.5800(6) 1.0466(3) 1.0582(6) 0.038(3) Uani 0.5 1 d G U P A -1
C30 C 0.4220(6) 1.0539(3) 1.0194(6) 0.035(3) Uani 0.5 1 d G U P A -1
N1 N 0.6432(5) 0.7492(2) 0.8687(4) 0.0592(12) Uani 1 1 d . . . . .

loop_
_atom_site_aniso_label
_atom_site_aniso_U_11
_atom_site_aniso_U_22
_atom_site_aniso_U_33
_atom_site_aniso_U_23
_atom_site_aniso_U_13
_atom_site_aniso_U_12
C1 0.054(3) 0.053(3) 0.139(6) 0.017(3) 0.007(3) 0.000(2)
C2 0.043(3) 0.048(3) 0.078(4) -0.004(2) 0.008(2) 0.004(2)
C3 0.064(3) 0.055(3) 0.062(3) -0.023(2) 0.007(3) 0.009(2)
C4 0.066(3) 0.055(3) 0.054(3) -0.015(2) 0.022(2) 0.010(2)
C5 0.051(3) 0.045(3) 0.059(3) -0.009(2) 0.021(2) 0.007(2)
C6 0.049(3) 0.057(3) 0.052(3) -0.017(2) 0.013(2) 0.005(2)
C7 0.049(3) 0.064(3) 0.053(3) -0.002(2) 0.014(2) 0.008(2)
C8 0.061(3) 0.045(3) 0.065(3) 0.008(2) 0.024(3) 0.006(2)
C9 0.065(3) 0.054(3) 0.065(3) 0.025(2) 0.027(3) 0.013(2)
C10 0.063(3) 0.066(3) 0.077(4) 0.019(3) 0.031(3) 0.020(3)
C11 0.065(4) 0.081(4) 0.077(4) 0.018(3) 0.031(3) 0.001(3)
C12 0.077(4) 0.073(4) 0.075(4) 0.030(3) 0.021(3) -0.006(3)
C13 0.066(3) 0.047(3) 0.070(3) 0.017(2) 0.013(3) 0.003(2)
C14 0.083(5) 0.125(6) 0.114(6) 0.011(4) 0.057(4) -0.008(4)
C15 0.092(8) 0.034(8) 0.057(8) -0.005(6) 0.028(6) 0.004(6)
C16 0.070(6) 0.064(6) 0.059(5) 0.028(5) 0.031(5) 0.035(5)
C17 0.055(5) 0.061(5) 0.044(5) 0.020(4) -0.001(4) -0.013(4)
C18 0.056(7) 0.054(7) 0.052(7) 0.011(6) 0.018(5) -0.001(6)
C19 0.031(6) 0.050(5) 0.032(5) 0.005(4) 0.006(5) 0.003(5)
C20 0.051(5) 0.047(5) 0.050(5) -0.002(4) 0.011(4) -0.016(4)
C21 0.124(10) 0.085(9) 0.105(9) -0.016(7) 0.034(8) 0.021(8)
C22 0.138(10) 0.130(9) 0.133(9) -0.037(8) 0.013(8) 0.007(8)
C23 0.045(5) 0.097(7) 0.095(7) 0.029(6) 0.000(5) 0.001(5)
C24 0.045(7) 0.081(11) 0.039(6) 0.022(7) 0.023(5) 0.014(6)
C25 0.057(6) 0.045(5) 0.036(5) 0.001(4) 0.026(4) 0.006(5)
C26 0.137(12) 0.025(6) 0.040(7) 0.006(5) 0.036(7) -0.013(8)
C27 0.047(6) 0.051(6) 0.067(7) 0.014(5) 0.028(6) 0.036(5)
C28 0.034(5) 0.056(6) 0.048(5) 0.010(4) 0.014(4) 0.014(4)
C29 0.027(6) 0.060(7) 0.025(4) 0.005(5) -0.002(5) -0.025(5)
C30 0.028(4) 0.045(4) 0.037(4) 0.009(3) 0.016(4) 0.019(4)
N1 0.066(3) 0.035(2) 0.083(3) -0.0132(19) 0.032(2) 0.0084(18)

loop_
_atom_type_symbol
_atom_type_description
_atom_type_scat_dispersion_real
_atom_type_scat_dispersion_imag
_atom_type_scat_source
C C 0.0033 0.0016 'International Tables Vol C Tables 4.2.6.8 and 6.1.1.4'
H H 0.0000 0.0000 'International Tables Vol C Tables 4.2.6.8 and 6.1.1.4'
N N 0.0061 0.0033 'International Tables Vol C Tables 4.2.6.8 and 6.1.1.4'

loop_
_geom_angle_atom_site_label_1
_geom_angle_atom_site_label_2
_geom_angle_atom_site_label_3
_geom_angle
C2 C1 H1A 109.5
C2 C1 H1B 109.5
H1A C1 H1B 109.5
C2 C1 H1C 109.5
H1A C1 H1C 109.5
H1B C1 H1C 109.5
C7 C2 C3 117.3(4)
C7 C2 C1 121.9(5)
C3 C2 C1 120.9(5)
C4 C3 C2 121.5(4)
C4 C3 H3 119.2
C2 C3 H3 119.2
C3 C4 C5 120.2(5)
C3 C4 H4 119.9
C5 C4 H4 119.9
C6 C5 C4 118.6(4)
C6 C5 N1 119.9(4)
C4 C5 N1 121.5(4)
C5 C6 C7 120.4(4)
C5 C6 H6 119.8
C7 C6 H6 119.8
C6 C7 C2 122.0(5)
C6 C7 H7 119.0
C2 C7 H7 119.0
C13 C8 C9 118.9(5)
C13 C8 N1 121.0(4)
C9 C8 N1 120.1(4)
C10 C9 C8 120.3(4)
C10 C9 H9 119.8
C8 C9 H9 119.8
C9 C10 C11 120.6(5)
C9 C10 H10 119.7
C11 C10 H10 119.7
C12 C11 C10 117.8(5)
C12 C11 C14 122.4(5)
C10 C11 C14 119.7(5)
C11 C12 C13 122.0(5)
C11 C12 H12 119.0
C13 C12 H12 119.0
C8 C13 C12 120.2(5)
C8 C13 H13 119.9
C12 C13 H13 119.9
C11 C14 H14A 109.5
C11 C14 H14B 109.5
H14A C14 H14B 109.5
C11 C14 H14C 109.5
H14A C14 H14C 109.5
H14B C14 H14C 109.5
C16 C15 C20 120.0
C16 C15 N1 110.5(4)
C20 C15 N1 129.4(4)
C15 C16 C17 120.0
C15 C16 H16 120.0
C17 C16 H16 120.0
C18 C17 C16 120.0
C18 C17 H17 120.0
C16 C17 H17 120.0
C17 C18 C19 120.0
C17 C18 C29 141.5(4)
C19 C18 C29 98.4(4)
C20 C19 C18 120.0
C20 C19 C24 121.1(2)
C18 C19 C24 118.8(2)
C19 C20 C15 120.0
C19 C20 C21 119.37(15)
C15 C20 C21 120.52(17)
C22 C21 C20 120.01(13)
C22 C21 H21 120.0
C20 C21 H21 120.0
C23 C22 C21 120.81(17)
C23 C22 H22 119.6
C21 C22 H22 119.6
C24 C23 C22 120.68(19)
C24 C23 H23 119.7
C22 C23 H23 119.7
C23 C24 C30 141.2(5)
C23 C24 C19 118.0(3)
C30 C24 C19 100.7(4)
C26 C25 C30 120.0
C26 C25 H25 120.0
C30 C25 H25 120.0
C25 C26 C27 120.0
C28 C27 C26 120.0
C28 C27 H27 120.0
C26 C27 H27 120.0
C27 C28 C29 120.0
C27 C28 H28 120.0
C29 C28 H28 120.0
C30 C29 C28 120.0
C30 C29 C18 110.2(4)
C28 C29 C18 129.8(4)
C29 C30 C25 120.0
C29 C30 C24 111.9(5)
C25 C30 C24 128.1(5)
C8 N1 C5 120.1(3)
C8 N1 C15 112.6(4)
C5 N1 C15 127.3(4)

loop_
_geom_bond_atom_site_label_1
_geom_bond_atom_site_label_2
_geom_bond_distance
C1 C2 1.510(7)
C1 H1A 0.9800
C1 H1B 0.9800
C1 H1C 0.9800
C2 C7 1.380(7)
C2 C3 1.382(7)
C3 C4 1.375(7)
C3 H3 0.9500
C4 C5 1.395(6)
C4 H4 0.9500
C5 C6 1.372(6)
C5 N1 1.422(6)
C6 C7 1.373(7)
C6 H6 0.9500
C7 H7 0.9500
C8 C13 1.370(6)
C8 C9 1.382(6)
C8 N1 1.420(6)
C9 C10 1.379(6)
C9 H9 0.9500
C10 C11 1.390(7)
C10 H10 0.9500
C11 C12 1.363(8)
C11 C14 1.543(8)
C12 C13 1.374(7)
C12 H12 0.9500
C13 H13 0.9500
C14 H14A 0.9800
C14 H14B 0.9800
C14 H14C 0.9800
C15 C16 1.3900
C15 C20 1.3900
C15 N1 1.456(5)
C16 C17 1.3900
C16 H16 0.9500
C17 C18 1.3900
C17 H17 0.9500
C18 C19 1.3900
C18 C29 1.494(6)
C19 C20 1.3900
C19 C24 1.431(6)
C20 C21 1.3948
C21 C22 1.3924(10)
C21 H21 0.9500
C22 C23 1.3914(10)
C22 H22 0.9500
C23 C24 1.3908(11)
C23 H23 0.9500
C24 C30 1.397(9)
C25 C26 1.3900
C25 C30 1.3900
C25 H25 0.9500
C26 C27 1.3900
C27 C28 1.3900
C27 H27 0.9500
C28 C29 1.3900
C28 H28 0.9500
C29 C30 1.3900

loop_
_geom_torsion_atom_site_label_1
_geom_torsion_atom_site_label_2
_geom_torsion_atom_site_label_3
_geom_torsion_atom_site_label_4
_geom_torsion
C7 C2 C3 C4 -1.8(7)
C1 C2 C3 C4 178.5(5)
C2 C3 C4 C5 0.8(8)
C3 C4 C5 C6 1.0(7)
C3 C4 C5 N1 -178.8(4)
C4 C5 C6 C7 -1.7(7)
N1 C5 C6 C7 178.1(4)
C5 C6 C7 C2 0.7(7)
C3 C2 C7 C6 1.0(7)
C1 C2 C7 C6 -179.2(5)
C13 C8 C9 C10 -3.3(8)
N1 C8 C9 C10 179.5(5)
C8 C9 C10 C11 1.1(9)
C9 C10 C11 C12 2.1(9)
C9 C10 C11 C14 -175.5(5)
C10 C11 C12 C13 -3.3(9)
C14 C11 C12 C13 174.3(6)
C9 C8 C13 C12 2.2(8)
N1 C8 C13 C12 179.4(5)
C11 C12 C13 C8 1.1(9)
C20 C15 C16 C17 0.0
N1 C15 C16 C17 -175.7(7)
C15 C16 C17 C18 0.0
C16 C17 C18 C19 0.0
C16 C17 C18 C29 -176.4(9)
C17 C18 C19 C20 0.0
C29 C18 C19 C20 177.7(6)
C17 C18 C19 C24 -176.7(7)
C29 C18 C19 C24 1.0(7)
C18 C19 C20 C15 0.0
C24 C19 C20 C15 176.6(8)
C18 C19 C20 C21 -176.2(10)
C24 C19 C20 C21 0.4(11)
C16 C15 C20 C19 0.0
N1 C15 C20 C19 174.8(8)
C16 C15 C20 C21 176.2(10)
N1 C15 C20 C21 -9.0(12)
C19 C20 C21 C22 0(2)
C15 C20 C21 C22 -175.8(13)
C20 C21 C22 C23 -1(3)
C21 C22 C23 C24 1(2)
C22 C23 C24 C30 175.7(14)
C22 C23 C24 C19 -0.5(17)
C20 C19 C24 C23 -0.4(12)
C18 C19 C24 C23 176.3(7)
C20 C19 C24 C30 -177.9(6)
C18 C19 C24 C30 -1.3(9)
C30 C25 C26 C27 0.0
C25 C26 C27 C28 0.0
C26 C27 C28 C29 0.0
C27 C28 C29 C30 0.0
C27 C28 C29 C18 177.9(7)
C17 C18 C29 C30 176.5(6)
C19 C18 C29 C30 -0.4(4)
C17 C18 C29 C28 -1.6(10)
C19 C18 C29 C28 -178.4(5)
C28 C29 C30 C25 0.0
C18 C29 C30 C25 -178.3(6)
C28 C29 C30 C24 177.9(7)
C18 C29 C30 C24 -0.4(7)
C26 C25 C30 C29 0.0
C26 C25 C30 C24 -177.5(8)
C23 C24 C30 C29 -175.6(13)
C19 C24 C30 C29 0.9(8)
C23 C24 C30 C25 2.0(18)
C19 C24 C30 C25 178.6(5)
C13 C8 N1 C5 141.6(5)
C9 C8 N1 C5 -41.3(7)
C13 C8 N1 C15 -39.6(7)
C9 C8 N1 C15 137.6(5)
C6 C5 N1 C8 143.2(5)
C4 C5 N1 C8 -37.0(7)
C6 C5 N1 C15 -35.5(8)
C4 C5 N1 C15 144.3(5)
C16 C15 N1 C8 -45.9(5)
C20 C15 N1 C8 138.9(5)
C16 C15 N1 C5 132.9(5)
C20 C15 N1 C5 -42.3(9)
